data_7058662
loop_
_publ_author_name
'Kobra, Khadijatul'
'Li, Yuxuan'
'Sachdeva, Rakesh'
'McMillen, Colin D.'
'Pennington, William T.'

_publ_section_title
;
 New polymorphism and structural sensitivity in triphenylmethylphosphonium
 trihalide salts
;
_journal_issue 32
_journal_name_full 'New Journal of Chemistry'
_journal_page_first 12702
_journal_paper_doi 10.1039/C9NJ01846H
_journal_volume 43
_journal_year 2019
_chemical_formula_sum 'C19 H18 Br1.78 I1.22 P'
_chemical_formula_weight 574.13
_space_group_crystal_system monoclinic
_space_group_IT_number 14
_space_group_name_Hall '-P 2yn'
_space_group_name_H-M_alt 'P 1 21/n 1'
_symmetry_space_group_name_Hall '-P 2yn'
_symmetry_space_group_name_H-M 'P 1 21/n 1'
_atom_sites_solution_hydrogens geom
_atom_sites_solution_primary dual
_atom_sites_solution_secondary difmap
_audit_creation_method SHELXL-2016/6
_audit_update_record
;
2019-04-09 deposited with the CCDC.    2019-07-15 downloaded from the CCDC.
;
_cell_angle_alpha 90
_cell_angle_beta 96.018(4)
_cell_angle_gamma 90
_cell_formula_units_Z 4
_cell_length_a 8.6136(9)
_cell_length_b 15.0989(14)
_cell_length_c 15.6608(17)
_cell_measurement_reflns_used 9430
_cell_measurement_temperature 150(2)
_cell_measurement_theta_max 26.24
_cell_measurement_theta_min 2.82
_cell_volume 2025.6(4)
_computing_cell_refinement 'Bruker SAINT'
_computing_data_collection 'Bruker APEX3'
_computing_data_reduction 'Bruker SAINT'
_computing_molecular_graphics 'Bruker SHELXTL'
_computing_publication_material 'Bruker SHELXTL'
_computing_structure_refinement 'SHELXL-2016/6 (Sheldrick, 2016)'
_computing_structure_solution 'SHELXT 2014/5 (Sheldrick, 2014)'
_diffrn_ambient_temperature 150(2)
_diffrn_measured_fraction_theta_full 0.999
_diffrn_measured_fraction_theta_max 0.999
_diffrn_measurement_device_type 'Bruker D8 Venture Photon 100'
_diffrn_measurement_method '\f and \w scans'
_diffrn_radiation_type MoK\a
_diffrn_radiation_wavelength 0.71073
_diffrn_reflns_av_R_equivalents 0.0464
_diffrn_reflns_av_unetI/netI 0.0176
_diffrn_reflns_Laue_measured_fraction_full 0.999
_diffrn_reflns_Laue_measured_fraction_max 0.999
_diffrn_reflns_limit_h_max 10
_diffrn_reflns_limit_h_min -10
_diffrn_reflns_limit_k_max 18
_diffrn_reflns_limit_k_min -18
_diffrn_reflns_limit_l_max 19
_diffrn_reflns_limit_l_min -19
_diffrn_reflns_number 58325
_diffrn_reflns_point_group_measured_fraction_full 0.999
_diffrn_reflns_point_group_measured_fraction_max 0.999
_diffrn_reflns_theta_full 25.242
_diffrn_reflns_theta_max 26.498
_diffrn_reflns_theta_min 2.591
_diffrn_source 'Incoatec ImuS'
_exptl_absorpt_coefficient_mu 5.506
_exptl_absorpt_correction_T_max 1.0000
_exptl_absorpt_correction_T_min 0.8049
_exptl_absorpt_correction_type multi-scan
_exptl_absorpt_process_details 'Bruker, SADABS'
_exptl_crystal_colour orange
_exptl_crystal_density_diffrn 1.883
_exptl_crystal_description plate
_exptl_crystal_F_000 1095
_exptl_crystal_size_max 0.204
_exptl_crystal_size_mid 0.187
_exptl_crystal_size_min 0.081
_refine_diff_density_max 0.327
_refine_diff_density_min -0.675
_refine_diff_density_rms 0.084
_refine_ls_extinction_method none
_refine_ls_goodness_of_fit_ref 1.088
_refine_ls_hydrogen_treatment constr
_refine_ls_matrix_type full
_refine_ls_number_parameters 210
_refine_ls_number_reflns 4196
_refine_ls_number_restraints 0
_refine_ls_restrained_S_all 1.088
_refine_ls_R_factor_all 0.0216
_refine_ls_R_factor_gt 0.0182
_refine_ls_shift/su_max 0.001
_refine_ls_shift/su_mean 0.000
_refine_ls_structure_factor_coef Fsqd
_refine_ls_weighting_details 'w=1/[\s^2^(Fo^2^)+(0.0170P)^2^+1.2980P] where P=(Fo^2^+2Fc^2^)/3'
_refine_ls_weighting_scheme calc
_refine_ls_wR_factor_gt 0.0403
_refine_ls_wR_factor_ref 0.0414
_reflns_Friedel_coverage 0.000
_reflns_number_gt 3845
_reflns_number_total 4196
_reflns_threshold_expression 'I > 2\s(I)'
_cod_data_source_file c9nj01846h2.cif
_cod_data_source_block 7
_cod_depositor_comments 'Adding full bibliography for 7058659--7058663.cif.'
_cod_database_code 7058662
_shelx_shelxl_version_number 2016/6
_shelx_space_group_comment
;
The symmetry employed for this shelxl refinement is uniquely defined
by the following loop, which should always be used as a source of
symmetry information in preference to the above space-group names.
They are only intended as comments.
;
_shelx_estimated_absorpt_t_min 0.400
_shelx_estimated_absorpt_t_max 0.664

loop_
_space_group_symop_operation_xyz
'x, y, z'
'-x+1/2, y+1/2, -z+1/2'
'-x, -y, -z'
'x-1/2, -y-1/2, z-1/2'

loop_
_atom_site_label
_atom_site_type_symbol
_atom_site_fract_x
_atom_site_fract_y
_atom_site_fract_z
_atom_site_U_iso_or_equiv
_atom_site_adp_type
_atom_site_occupancy
_atom_site_site_symmetry_order
_atom_site_calc_flag
_atom_site_refinement_flags_posn
_atom_site_refinement_flags_adp
_atom_site_refinement_flags_occupancy
I1 I 1.06271(2) 0.45975(2) 0.71111(2) 0.02085(5) Uani 1 1 d . . .
Br2 Br 0.90553(2) 0.51269(2) 0.84231(2) 0.03167(8) Uani 0.784(2) 1 d . . P
I2 I 0.90553(2) 0.51269(2) 0.84231(2) 0.03167(8) Uani 0.216(2) 1 d . . P
Br3 Br 1.22436(3) 0.40346(2) 0.57700(2) 0.02696(6) Uani 1 1 d . . .
P1 P 0.55081(6) 0.63960(3) 0.67586(3) 0.01545(10) Uani 1 1 d . . .
C1 C 0.4550(2) 0.61606(13) 0.76949(13) 0.0170(4) Uani 1 1 d . . .
C2 C 0.4861(2) 0.53709(13) 0.81461(14) 0.0206(4) Uani 1 1 d . . .
H2 H 0.556951 0.495256 0.795179 0.025 Uiso 1 1 calc R U .
C3 C 0.4136(3) 0.51991(14) 0.88774(14) 0.0253(5) Uani 1 1 d . . .
H3 H 0.433795 0.465977 0.918117 0.030 Uiso 1 1 calc R U .
C4 C 0.3119(3) 0.58107(15) 0.91653(14) 0.0275(5) Uani 1 1 d . . .
H4 H 0.263031 0.569211 0.966967 0.033 Uiso 1 1 calc R U .
C5 C 0.2805(3) 0.65972(15) 0.87229(15) 0.0290(5) Uani 1 1 d . . .
H5 H 0.210190 0.701467 0.892316 0.035 Uiso 1 1 calc R U .
C6 C 0.3518(2) 0.67729(14) 0.79892(14) 0.0233(4) Uani 1 1 d . . .
H6 H 0.330448 0.731147 0.768598 0.028 Uiso 1 1 calc R U .
C7 C 0.4187(2) 0.69910(13) 0.60031(12) 0.0186(4) Uani 1 1 d . . .
C8 C 0.2908(2) 0.65522(15) 0.55717(13) 0.0229(4) Uani 1 1 d . . .
H8 H 0.276017 0.593643 0.565811 0.028 Uiso 1 1 calc R U .
C9 C 0.1854(3) 0.70260(16) 0.50153(14) 0.0284(5) Uani 1 1 d . . .
H9 H 0.098179 0.673448 0.471726 0.034 Uiso 1 1 calc R U .
C10 C 0.2077(3) 0.79259(16) 0.48953(14) 0.0310(5) Uani 1 1 d . . .
H10 H 0.134945 0.824820 0.451710 0.037 Uiso 1 1 calc R U .
C11 C 0.3337(3) 0.83555(15) 0.53169(15) 0.0324(5) Uani 1 1 d . . .
H11 H 0.347614 0.897152 0.522796 0.039 Uiso 1 1 calc R U .
C12 C 0.4407(3) 0.78938(14) 0.58722(14) 0.0245(5) Uani 1 1 d . . .
H12 H 0.528314 0.819033 0.616089 0.029 Uiso 1 1 calc R U .
C13 C 0.7213(2) 0.70607(13) 0.70405(13) 0.0170(4) Uani 1 1 d . . .
C14 C 0.7361(3) 0.75325(14) 0.78018(13) 0.0230(4) Uani 1 1 d . . .
H14 H 0.654921 0.751696 0.816796 0.028 Uiso 1 1 calc R U .
C15 C 0.8699(3) 0.80296(14) 0.80311(15) 0.0269(5) Uani 1 1 d . . .
H15 H 0.880871 0.834372 0.855959 0.032 Uiso 1 1 calc R U .
C16 C 0.9857(2) 0.80677(14) 0.74997(15) 0.0272(5) Uani 1 1 d . . .
H16 H 1.076157 0.841602 0.765339 0.033 Uiso 1 1 calc R U .
C17 C 0.9711(3) 0.7603(2) 0.67446(19) 0.0465(7) Uani 1 1 d . . .
H17 H 1.052199 0.762790 0.637838 0.056 Uiso 1 1 calc R U .
C18 C 0.8389(3) 0.70953(19) 0.65079(17) 0.0398(6) Uani 1 1 d . . .
H18 H 0.829707 0.677444 0.598323 0.048 Uiso 1 1 calc R U .
C19 C 0.6056(2) 0.53812(13) 0.62853(14) 0.0218(4) Uani 1 1 d . . .
H19A H 0.513267 0.500403 0.616577 0.033 Uiso 1 1 calc R U .
H19B H 0.683232 0.507522 0.668237 0.033 Uiso 1 1 calc R U .
H19C H 0.650269 0.550788 0.574809 0.033 Uiso 1 1 calc R U .

loop_
_atom_site_aniso_label
_atom_site_aniso_U_11
_atom_site_aniso_U_22
_atom_site_aniso_U_33
_atom_site_aniso_U_23
_atom_site_aniso_U_13
_atom_site_aniso_U_12
I1 0.01801(7) 0.02021(7) 0.02324(8) 0.00125(5) -0.00297(5) -0.00189(5)
Br2 0.02394(12) 0.03358(13) 0.03769(14) 0.00163(9) 0.00422(9) 0.00743(8)
I2 0.02394(12) 0.03358(13) 0.03769(14) 0.00163(9) 0.00422(9) 0.00743(8)
Br3 0.03117(12) 0.02760(11) 0.02189(11) -0.00220(8) 0.00174(9) -0.00829(9)
P1 0.0167(2) 0.0144(2) 0.0149(2) 0.00039(19) -0.00023(19) -0.00121(18)
C1 0.0156(9) 0.0173(9) 0.0176(10) 0.0014(8) -0.0010(8) -0.0031(7)
C2 0.0189(10) 0.0184(10) 0.0241(11) 0.0029(8) -0.0003(8) -0.0006(8)
C3 0.0256(11) 0.0252(11) 0.0241(11) 0.0089(9) -0.0017(9) -0.0054(9)
C4 0.0290(12) 0.0331(12) 0.0208(11) 0.0038(9) 0.0044(9) -0.0084(9)
C5 0.0308(12) 0.0275(11) 0.0303(12) 0.0003(10) 0.0112(10) 0.0018(9)
C6 0.0259(11) 0.0195(10) 0.0249(11) 0.0057(8) 0.0045(9) 0.0019(8)
C7 0.0207(10) 0.0211(10) 0.0138(10) 0.0010(8) 0.0014(8) 0.0018(8)
C8 0.0231(11) 0.0266(11) 0.0189(10) -0.0015(8) 0.0008(8) -0.0017(8)
C9 0.0229(11) 0.0442(13) 0.0172(11) -0.0036(10) -0.0027(9) 0.0039(10)
C10 0.0369(13) 0.0381(13) 0.0172(11) 0.0029(9) -0.0007(10) 0.0179(10)
C11 0.0467(14) 0.0253(11) 0.0244(12) 0.0035(9) -0.0003(10) 0.0107(10)
C12 0.0318(12) 0.0206(10) 0.0203(11) 0.0014(8) -0.0016(9) 0.0003(9)
C13 0.0155(9) 0.0164(9) 0.0185(10) 0.0004(8) -0.0010(8) -0.0005(7)
C14 0.0269(11) 0.0225(10) 0.0198(10) -0.0016(8) 0.0039(9) -0.0071(8)
C15 0.0317(12) 0.0237(11) 0.0246(12) -0.0034(9) -0.0001(9) -0.0066(9)
C16 0.0192(10) 0.0236(11) 0.0383(13) -0.0026(10) 0.0010(9) -0.0056(8)
C17 0.0315(14) 0.0633(18) 0.0487(17) -0.0239(14) 0.0230(12) -0.0195(13)
C18 0.0332(13) 0.0569(17) 0.0320(14) -0.0229(12) 0.0150(11) -0.0180(12)
C19 0.0229(10) 0.0179(10) 0.0242(11) -0.0027(8) 0.0008(9) -0.0003(8)

loop_
_atom_type_symbol
_atom_type_description
_atom_type_scat_dispersion_real
_atom_type_scat_dispersion_imag
_atom_type_scat_source
C C 0.0033 0.0016 'International Tables Vol C Tables 4.2.6.8 and 6.1.1.4'
H H 0.0000 0.0000 'International Tables Vol C Tables 4.2.6.8 and 6.1.1.4'
P P 0.1023 0.0942 'International Tables Vol C Tables 4.2.6.8 and 6.1.1.4'
Br Br -0.2901 2.4595 'International Tables Vol C Tables 4.2.6.8 and 6.1.1.4'
I I -0.4742 1.8119 'International Tables Vol C Tables 4.2.6.8 and 6.1.1.4'

loop_
_geom_angle_atom_site_label_1
_geom_angle_atom_site_label_2
_geom_angle_atom_site_label_3
_geom_angle
Br2 I1 Br3 179.369(8)
C19 P1 C1 109.49(10)
C19 P1 C7 109.42(10)
C1 P1 C7 108.91(9)
C19 P1 C13 109.68(10)
C1 P1 C13 110.16(9)
C7 P1 C13 109.15(9)
C6 C1 C2 119.60(19)
C6 C1 P1 120.23(15)
C2 C1 P1 120.16(15)
C3 C2 C1 119.88(19)
C3 C2 H2 120.1
C1 C2 H2 120.1
C4 C3 C2 120.1(2)
C4 C3 H3 120.0
C2 C3 H3 120.0
C3 C4 C5 120.4(2)
C3 C4 H4 119.8
C5 C4 H4 119.8
C6 C5 C4 119.9(2)
C6 C5 H5 120.0
C4 C5 H5 120.0
C5 C6 C1 120.08(19)
C5 C6 H6 120.0
C1 C6 H6 120.0
C12 C7 C8 120.31(19)
C12 C7 P1 119.99(16)
C8 C7 P1 119.66(15)
C9 C8 C7 119.3(2)
C9 C8 H8 120.4
C7 C8 H8 120.4
C10 C9 C8 119.9(2)
C10 C9 H9 120.0
C8 C9 H9 120.0
C11 C10 C9 120.7(2)
C11 C10 H10 119.6
C9 C10 H10 119.6
C10 C11 C12 120.3(2)
C10 C11 H11 119.9
C12 C11 H11 119.9
C11 C12 C7 119.5(2)
C11 C12 H12 120.3
C7 C12 H12 120.3
C18 C13 C14 119.63(19)
C18 C13 P1 120.42(16)
C14 C13 P1 119.94(15)
C13 C14 C15 120.0(2)
C13 C14 H14 120.0
C15 C14 H14 120.0
C16 C15 C14 120.3(2)
C16 C15 H15 119.9
C14 C15 H15 119.9
C15 C16 C17 119.9(2)
C15 C16 H16 120.1
C17 C16 H16 120.1
C16 C17 C18 120.7(2)
C16 C17 H17 119.6
C18 C17 H17 119.6
C13 C18 C17 119.5(2)
C13 C18 H18 120.2
C17 C18 H18 120.2
P1 C19 H19A 109.5
P1 C19 H19B 109.5
H19A C19 H19B 109.5
P1 C19 H19C 109.5
H19A C19 H19C 109.5
H19B C19 H19C 109.5

loop_
_geom_bond_atom_site_label_1
_geom_bond_atom_site_label_2
_geom_bond_distance
I1 Br2 2.6975(3)
I1 Br3 2.7723(3)
P1 C19 1.787(2)
P1 C1 1.792(2)
P1 C7 1.794(2)
P1 C13 1.795(2)
C1 C6 1.394(3)
C1 C2 1.398(3)
C2 C3 1.386(3)
C2 H2 0.9500
C3 C4 1.381(3)
C3 H3 0.9500
C4 C5 1.387(3)
C4 H4 0.9500
C5 C6 1.384(3)
C5 H5 0.9500
C6 H6 0.9500
C7 C12 1.394(3)
C7 C8 1.398(3)
C8 C9 1.389(3)
C8 H8 0.9500
C9 C10 1.388(3)
C9 H9 0.9500
C10 C11 1.373(3)
C10 H10 0.9500
C11 C12 1.387(3)
C11 H11 0.9500
C12 H12 0.9500
C13 C18 1.379(3)
C13 C14 1.383(3)
C14 C15 1.391(3)
C14 H14 0.9500
C15 C16 1.365(3)
C15 H15 0.9500
C16 C17 1.369(3)
C16 H16 0.9500
C17 C18 1.390(3)
C17 H17 0.9500
C18 H18 0.9500
C19 H19A 0.9800
C19 H19B 0.9800
C19 H19C 0.9800
